data_7001647
loop_
_publ_author_name
'Liu, Jian-Qiang'
'Zhang, Ya-Nan'
'Wang, Yao-Yu'
'Jin, Jun-Cheng'
'Lermontova, Elmira Kh.'
'Shi, Qi-Zhen'

_publ_section_title
;
 Interplay of coordinative and supramolecular interactions in formation
 of a series of metal--organic complexes bearing diverse
 dimensionalities
;
_journal_issue 27
_journal_name_full 'Dalton Transactions'
_journal_page_first 5365
_journal_page_last 5378
_journal_paper_doi 10.1039/b822083b
_journal_year 2009
_chemical_formula_moiety 'C21 H14 Mn N4 O5, H2 O'
_chemical_formula_sum 'C21 H16 Mn N4 O6'
_chemical_formula_weight 475.32
_chemical_name_systematic
;
?
;
_space_group_IT_number 15
_symmetry_cell_setting monoclinic
_symmetry_space_group_name_Hall '-C 2yc'
_symmetry_space_group_name_H-M 'C 1 2/c 1'
_atom_sites_solution_hydrogens geom
_atom_sites_solution_primary direct
_atom_sites_solution_secondary difmap
_audit_creation_method SHELXL-97
_cell_angle_alpha 90.00
_cell_angle_beta 94.561(3)
_cell_angle_gamma 90.00
_cell_formula_units_Z 8
_cell_length_a 14.048(3)
_cell_length_b 24.077(5)
_cell_length_c 16.737(5)
_cell_measurement_reflns_used 5249
_cell_measurement_temperature 298(2)
_cell_measurement_theta_max 25.50
_cell_measurement_theta_min 1.68
_cell_volume 5643(2)
_computing_cell_refinement APEX2
_computing_data_collection 'APEX2 (Bruker, 2004)'
_computing_data_reduction APEX2
_computing_molecular_graphics APEX2
_computing_publication_material APEX2
_computing_structure_refinement 'SHELXL-97 (Sheldrick, 1997)'
_computing_structure_solution 'SHELXS-97 (Sheldrick, 1990)'
_diffrn_ambient_temperature 298(2)
_diffrn_measured_fraction_theta_full 0.999
_diffrn_measured_fraction_theta_max 0.999
_diffrn_measurement_device_type 'Bruker APEX SMART II'
_diffrn_measurement_method \w
_diffrn_radiation_monochromator graphite
_diffrn_radiation_source 'fine-focus sealed tube'
_diffrn_radiation_type MoK\a
_diffrn_radiation_wavelength 0.71073
_diffrn_reflns_av_R_equivalents 0.0653
_diffrn_reflns_av_sigmaI/netI 0.1126
_diffrn_reflns_limit_h_max 17
_diffrn_reflns_limit_h_min -12
_diffrn_reflns_limit_k_max 23
_diffrn_reflns_limit_k_min -29
_diffrn_reflns_limit_l_max 20
_diffrn_reflns_limit_l_min -19
_diffrn_reflns_number 14600
_diffrn_reflns_theta_full 25.50
_diffrn_reflns_theta_max 25.50
_diffrn_reflns_theta_min 1.68
_diffrn_standards_interval_time 0
_diffrn_standards_number 0
_exptl_absorpt_coefficient_mu 0.503
_exptl_absorpt_correction_T_max 0.9239
_exptl_absorpt_correction_T_min 0.8763
_exptl_absorpt_correction_type multi-scan
_exptl_absorpt_process_details SADABS
_exptl_crystal_colour yellow
_exptl_crystal_density_diffrn 1.119
_exptl_crystal_density_method 'not measured'
_exptl_crystal_description block
_exptl_crystal_F_000 1944
_exptl_crystal_size_max 0.27
_exptl_crystal_size_mid 0.21
_exptl_crystal_size_min 0.16
_refine_diff_density_max 1.812
_refine_diff_density_min -0.545
_refine_diff_density_rms 0.193
_refine_ls_extinction_coef 0.022(3)
_refine_ls_extinction_expression Fc^*^=kFc[1+0.001xFc^2^\l^3^/sin(2\q)]^-1/4^
_refine_ls_extinction_method SHELXL
_refine_ls_goodness_of_fit_ref 1.137
_refine_ls_hydrogen_treatment constr
_refine_ls_matrix_type full
_refine_ls_number_parameters 290
_refine_ls_number_reflns 5249
_refine_ls_number_restraints 6
_refine_ls_restrained_S_all 1.153
_refine_ls_R_factor_all 0.2004
_refine_ls_R_factor_gt 0.1324
_refine_ls_shift/su_max 0.042
_refine_ls_shift/su_mean 0.004
_refine_ls_structure_factor_coef Fsqd
_refine_ls_weighting_details 'calc w=1/[\s^2^(Fo^2^)+(0.2106P)^2^] where P=(Fo^2^+2Fc^2^)/3'
_refine_ls_weighting_scheme calc
_refine_ls_wR_factor_gt 0.3694
_refine_ls_wR_factor_ref 0.3987
_reflns_number_gt 2122
_reflns_number_total 5249
_reflns_threshold_expression >2sigma(I)
_cod_data_source_file b822083b.txt
_cod_data_source_block compound14
_cod_original_sg_symbol_H-M 'C 2/c'
_cod_database_code 7001647

loop_
_symmetry_equiv_pos_as_xyz
'x, y, z'
'-x, y, -z+1/2'
'x+1/2, y+1/2, z'
'-x+1/2, y+1/2, -z+1/2'
'-x, -y, -z'
'x, -y, z-1/2'
'-x+1/2, -y+1/2, -z'
'x+1/2, -y+1/2, z-1/2'

loop_
_atom_site_label
_atom_site_type_symbol
_atom_site_fract_x
_atom_site_fract_y
_atom_site_fract_z
_atom_site_U_iso_or_equiv
_atom_site_adp_type
_atom_site_occupancy
_atom_site_symmetry_multiplicity
_atom_site_calc_flag
_atom_site_refinement_flags
_atom_site_disorder_assembly
_atom_site_disorder_group
Mn1 Mn -0.14840(8) 0.16797(5) -0.03560(6) 0.0609(6) Uani 1 1 d . . .
O1 O -0.0698(7) 0.2414(4) 0.0340(6) 0.154(3) Uani 1 1 d . . .
O2 O -0.0342(8) 0.1556(4) 0.0828(5) 0.150(3) Uani 1 1 d . . .
O3 O 0.2297(8) 0.3476(5) 0.3523(6) 0.159(4) Uani 1 1 d . . .
O4 O 0.2868(7) 0.2645(4) 0.3812(5) 0.160(4) Uani 1 1 d . . .
N1 N -0.0256(9) 0.1517(5) -0.1114(6) 0.130(4) Uani 1 1 d . . .
N2 N -0.1341(9) 0.0725(5) -0.0507(7) 0.134(4) Uani 1 1 d . . .
N3 N 0.1705(9) 0.0023(7) -0.2111(7) 0.151(4) Uani 1 1 d . . .
N4 N 0.0811(14) -0.0665(5) -0.1629(8) 0.191(7) Uani 1 1 d . . .
H4A H 0.0598 -0.0982 -0.1487 0.229 Uiso 1 1 calc R . .
C1 C 0.0243(15) 0.1935(7) -0.1369(9) 0.164(6) Uani 1 1 d . . .
H1 H 0.0082 0.2299 -0.1249 0.197 Uiso 1 1 calc R . .
C2 C 0.1079(14) 0.1819(10) -0.1856(10) 0.187(8) Uani 1 1 d . . .
H2 H 0.1438 0.2105 -0.2054 0.225 Uiso 1 1 calc R . .
C3 C 0.1299(12) 0.1234(9) -0.2004(9) 0.153(6) Uani 1 1 d . . .
H3 H 0.1791 0.1144 -0.2321 0.184 Uiso 1 1 calc R . .
C4 C 0.0776(13) 0.0814(7) -0.1674(8) 0.136(5) Uani 1 1 d . . .
C5 C -0.0034(10) 0.0983(6) -0.1213(7) 0.109(4) Uani 1 1 d . . .
C6 C 0.0953(12) 0.0270(7) -0.1737(8) 0.118(4) Uani 1 1 d . . .
C7 C 0.0379(12) -0.0125(8) -0.1471(8) 0.136(5) Uani 1 1 d . . .
C8 C 0.1696(15) -0.0576(11) -0.2083(12) 0.197(9) Uani 1 1 d . . .
H8 H 0.2110 -0.0833 -0.2285 0.237 Uiso 1 1 calc R . .
C9 C -0.0451(11) -0.0015(7) -0.1018(8) 0.126(4) Uani 1 1 d . . .
C10 C -0.1077(13) -0.0368(6) -0.0673(9) 0.137(5) Uani 1 1 d . . .
H10 H -0.0958 -0.0746 -0.0720 0.164 Uiso 1 1 calc R . .
C11 C -0.1832(12) -0.0229(9) -0.0282(9) 0.146(6) Uani 1 1 d . . .
H11 H -0.2255 -0.0482 -0.0085 0.175 Uiso 1 1 calc R . .
C12 C -0.1904(12) 0.0342(8) -0.0207(8) 0.151(6) Uani 1 1 d . . .
H12 H -0.2396 0.0473 0.0083 0.181 Uiso 1 1 calc R . .
C13 C -0.0598(11) 0.0571(6) -0.0917(7) 0.116(4) Uani 1 1 d . . .
C14 C -0.0189(11) 0.2074(7) 0.0855(7) 0.130(5) Uani 1 1 d . . .
C15 C 0.0501(9) 0.2312(5) 0.1457(7) 0.110(4) Uani 1 1 d . . .
C16 C 0.0591(10) 0.2852(6) 0.1571(8) 0.138(5) Uani 1 1 d . . .
H16 H 0.0268 0.3090 0.1206 0.165 Uiso 1 1 calc R . .
C17 C 0.1140(10) 0.3077(6) 0.2202(8) 0.134(4) Uani 1 1 d . . .
H17 H 0.1134 0.3458 0.2295 0.160 Uiso 1 1 calc R . .
C18 C 0.1698(9) 0.2734(6) 0.2695(7) 0.116(4) Uani 1 1 d . . .
C19 C 0.1610(10) 0.2183(7) 0.2565(8) 0.138(5) Uani 1 1 d . . .
H19 H 0.1959 0.1943 0.2910 0.166 Uiso 1 1 calc R . .
C20 C 0.1042(11) 0.1966(6) 0.1963(8) 0.146(5) Uani 1 1 d . . .
H20 H 0.1014 0.1583 0.1888 0.176 Uiso 1 1 calc R . .
C21 C 0.2292(10) 0.2987(7) 0.3384(7) 0.122(4) Uani 1 1 d . . .
O1W O -0.2671(7) 0.1650(4) 0.0433(7) 0.205(6) Uani 1 1 d D . .
O2W O 0.1634(8) 0.4577(5) 0.2840(8) 0.278(7) Uani 1 1 d D . .
H2B H 0.1799 0.4280 0.3014 0.417 Uiso 1 1 d RD . .
H2C H 0.2074 0.4698 0.2619 0.417 Uiso 1 1 d RD . .
H1B H -0.3070 0.1910 0.0461 0.417 Uiso 1 1 d RD . .
H1C H -0.3105 0.1481 0.0133 0.417 Uiso 1 1 d RD . .

loop_
_atom_site_aniso_label
_atom_site_aniso_U_11
_atom_site_aniso_U_22
_atom_site_aniso_U_33
_atom_site_aniso_U_23
_atom_site_aniso_U_13
_atom_site_aniso_U_12
Mn1 0.0712(10) 0.0593(9) 0.0498(8) -0.0058(6) -0.0093(5) 0.0065(6)
O1 0.168(8) 0.157(8) 0.131(7) 0.009(6) -0.020(6) -0.020(7)
O2 0.182(9) 0.151(9) 0.113(7) -0.012(6) -0.009(6) -0.036(7)
O3 0.208(10) 0.138(8) 0.124(7) -0.022(6) -0.028(6) -0.038(8)
O4 0.163(8) 0.198(10) 0.112(6) 0.010(6) -0.035(6) -0.024(7)
N1 0.163(10) 0.106(8) 0.120(8) 0.009(7) 0.007(7) -0.004(8)
N2 0.137(10) 0.157(11) 0.105(7) -0.025(7) -0.013(7) -0.005(8)
N3 0.153(11) 0.166(13) 0.134(9) 0.000(9) 0.005(8) 0.007(10)
N4 0.29(2) 0.131(11) 0.134(10) -0.030(8) -0.073(12) 0.057(13)
C1 0.25(2) 0.102(11) 0.144(13) 0.016(9) 0.039(13) -0.005(12)
C2 0.168(16) 0.25(3) 0.152(15) 0.056(15) 0.038(13) 0.008(16)
C3 0.179(15) 0.145(14) 0.136(12) 0.005(11) 0.013(10) 0.006(13)
C4 0.186(16) 0.127(13) 0.091(8) 0.010(9) -0.014(9) -0.022(12)
C5 0.122(10) 0.103(10) 0.099(8) 0.008(7) -0.004(7) -0.023(8)
C6 0.152(13) 0.108(10) 0.095(8) 0.006(8) 0.015(8) 0.002(10)
C7 0.146(13) 0.161(15) 0.099(9) 0.022(9) 0.004(9) 0.011(12)
C8 0.175(17) 0.22(3) 0.200(19) 0.049(16) 0.043(14) -0.043(17)
C9 0.139(12) 0.136(12) 0.096(8) 0.000(8) -0.033(8) -0.002(10)
C10 0.161(13) 0.114(10) 0.128(11) 0.024(9) -0.027(10) -0.056(11)
C11 0.135(12) 0.192(19) 0.110(10) 0.018(11) 0.006(9) -0.020(12)
C12 0.185(15) 0.143(14) 0.121(11) 0.029(10) -0.010(9) -0.070(13)
C13 0.155(13) 0.100(10) 0.090(8) -0.001(7) -0.014(8) 0.008(9)
C14 0.188(14) 0.119(10) 0.081(8) 0.008(8) -0.001(8) -0.028(10)
C15 0.146(10) 0.089(8) 0.089(7) 0.006(6) -0.022(7) -0.022(7)
C16 0.168(13) 0.123(11) 0.118(10) -0.001(8) -0.019(9) -0.024(9)
C17 0.156(12) 0.120(10) 0.118(10) 0.022(8) -0.030(9) -0.030(9)
C18 0.125(10) 0.118(10) 0.102(8) 0.022(8) -0.008(7) -0.025(8)
C19 0.150(11) 0.141(13) 0.120(10) 0.003(9) -0.022(8) -0.038(10)
C20 0.184(14) 0.123(10) 0.123(10) 0.018(9) -0.044(10) -0.031(10)
C21 0.140(11) 0.130(11) 0.092(8) 0.000(8) -0.020(8) -0.013(10)
O1W 0.227(13) 0.204(13) 0.194(11) -0.040(8) 0.083(10) -0.040(8)
O2W 0.228(14) 0.33(2) 0.282(17) 0.021(13) 0.050(13) -0.004(13)

loop_
_atom_type_symbol
_atom_type_description
_atom_type_scat_dispersion_real
_atom_type_scat_dispersion_imag
_atom_type_scat_source
C C 0.0033 0.0016 'International Tables Vol C Tables 4.2.6.8 and 6.1.1.4'
Mn Mn 0.3368 0.7283 'International Tables Vol C Tables 4.2.6.8 and 6.1.1.4'
N N 0.0061 0.0033 'International Tables Vol C Tables 4.2.6.8 and 6.1.1.4'
O O 0.0106 0.0060 'International Tables Vol C Tables 4.2.6.8 and 6.1.1.4'
H H 0.0000 0.0000 'International Tables Vol C Tables 4.2.6.8 and 6.1.1.4'

loop_
_geom_angle_atom_site_label_1
_geom_angle_atom_site_label_2
_geom_angle_atom_site_label_3
_geom_angle
_geom_angle_site_symmetry_1
_geom_angle_site_symmetry_3
_geom_angle_publ_flag
O1W Mn1 N1 168.0(4) . . ?
O1W Mn1 O4 96.0(4) . 8_455 ?
N1 Mn1 O4 93.8(4) . 8_455 ?
O1W Mn1 N2 96.3(4) . . ?
N1 Mn1 N2 72.0(5) . . ?
O4 Mn1 N2 132.2(3) 8_455 . ?
O1W Mn1 O1 94.3(3) . . ?
N1 Mn1 O1 93.4(4) . . ?
O4 Mn1 O1 85.1(4) 8_455 . ?
N2 Mn1 O1 139.4(3) . . ?
O1W Mn1 O2 89.4(4) . . ?
N1 Mn1 O2 87.3(4) . . ?
O4 Mn1 O2 141.1(4) 8_455 . ?
N2 Mn1 O2 85.0(3) . . ?
O1 Mn1 O2 56.0(3) . . ?
O1W Mn1 O3 86.4(4) . 8_455 ?
N1 Mn1 O3 93.5(4) . 8_455 ?
O4 Mn1 O3 54.9(3) 8_455 8_455 ?
N2 Mn1 O3 80.1(3) . 8_455 ?
O1 Mn1 O3 139.8(4) . 8_455 ?
O2 Mn1 O3 163.9(4) . 8_455 ?
C14 O1 Mn1 93.7(8) . . ?
C14 O2 Mn1 90.4(8) . . ?
C21 O3 Mn1 89.5(9) . 8_556 ?
C21 O4 Mn1 94.8(8) . 8_556 ?
C1 N1 C5 124.1(14) . . ?
C1 N1 Mn1 120.0(12) . . ?
C5 N1 Mn1 115.6(10) . . ?
C12 N2 C13 120.4(15) . . ?
C12 N2 Mn1 125.7(13) . . ?
C13 N2 Mn1 113.9(10) . . ?
C6 N3 C8 113.6(15) . . ?
C7 N4 C8 109.4(16) . . ?
C7 N4 H4A 125.3 . . ?
C8 N4 H4A 125.3 . . ?
N1 C1 C2 119.4(16) . . ?
N1 C1 H1 120.3 . . ?
C2 C1 H1 120.3 . . ?
C3 C2 C1 116.9(17) . . ?
C3 C2 H2 121.5 . . ?
C1 C2 H2 121.6 . . ?
C4 C3 C2 120.4(17) . . ?
C4 C3 H3 119.8 . . ?
C2 C3 H3 119.8 . . ?
C6 C4 C3 125.0(19) . . ?
C6 C4 C5 117.8(15) . . ?
C3 C4 C5 117.3(15) . . ?
N1 C5 C13 120.0(14) . . ?
N1 C5 C4 121.7(12) . . ?
C13 C5 C4 118.2(14) . . ?
C4 C6 C7 123.1(17) . . ?
C4 C6 N3 127.0(17) . . ?
C7 C6 N3 109.9(14) . . ?
C6 C7 C9 124.4(17) . . ?
C6 C7 N4 107.4(15) . . ?
C9 C7 N4 127.7(18) . . ?
N3 C8 N4 99.5(18) . . ?
N3 C8 H8 130.2 . . ?
N4 C8 H8 130.2 . . ?
C10 C9 C13 116.9(15) . . ?
C10 C9 C7 131.6(17) . . ?
C13 C9 C7 111.5(15) . . ?
C11 C10 C9 127.5(16) . . ?
C11 C10 H10 116.3 . . ?
C9 C10 H10 116.3 . . ?
C10 C11 C12 111.2(17) . . ?
C10 C11 H11 124.4 . . ?
C12 C11 H11 124.4 . . ?
N2 C12 C11 126.9(19) . . ?
N2 C12 H12 116.5 . . ?
C11 C12 H12 116.5 . . ?
N2 C13 C5 118.2(14) . . ?
N2 C13 C9 117.1(14) . . ?
C5 C13 C9 124.7(16) . . ?
O2 C14 O1 119.7(12) . . ?
O2 C14 C15 120.9(13) . . ?
O1 C14 C15 119.4(12) . . ?
C16 C15 C20 117.9(12) . . ?
C16 C15 C14 122.6(13) . . ?
C20 C15 C14 119.5(12) . . ?
C15 C16 C17 122.9(14) . . ?
C15 C16 H16 118.5 . . ?
C17 C16 H16 118.5 . . ?
C18 C17 C16 119.1(14) . . ?
C18 C17 H17 120.4 . . ?
C16 C17 H17 120.4 . . ?
C19 C18 C17 117.1(13) . . ?
C19 C18 C21 124.2(13) . . ?
C17 C18 C21 118.5(13) . . ?
C20 C19 C18 123.1(15) . . ?
C20 C19 H19 118.4 . . ?
C18 C19 H19 118.4 . . ?
C19 C20 C15 119.6(14) . . ?
C19 C20 H20 120.2 . . ?
C15 C20 H20 120.2 . . ?
O3 C21 O4 120.7(12) . . ?
O3 C21 C18 122.8(13) . . ?
O4 C21 C18 116.3(13) . . ?
Mn1 O1W H1B 123.1 . . ?
Mn1 O1W H1C 101.5 . . ?
H1B O1W H1C 86.6 . . ?
H2B O2W H2C 106.4 . . ?

loop_
_geom_bond_atom_site_label_1
_geom_bond_atom_site_label_2
_geom_bond_distance
_geom_bond_site_symmetry_2
_geom_bond_publ_flag
Mn1 O1W 2.209(11) . ?
Mn1 N1 2.256(12) . ?
Mn1 O4 2.283(9) 8_455 ?
Mn1 N2 2.322(13) . ?
Mn1 O1 2.345(9) . ?
Mn1 O2 2.467(9) . ?
Mn1 O3 2.466(10) 8_455 ?
O1 C14 1.351(15) . ?
O2 C14 1.264(15) . ?
O3 C21 1.202(16) . ?
O3 Mn1 2.466(10) 8_556 ?
O4 C21 1.324(15) . ?
O4 Mn1 2.283(9) 8_556 ?
N1 C1 1.316(18) . ?
N1 C5 1.336(15) . ?
N2 C12 1.339(16) . ?
N2 C13 1.347(15) . ?
N3 C6 1.403(16) . ?
N3 C8 1.44(2) . ?
N4 C7 1.466(17) . ?
N4 C8 1.52(2) . ?
N4 H4A 0.8600 . ?
C1 C2 1.51(2) . ?
C1 H1 0.9300 . ?
C2 C3 1.47(2) . ?
C2 H2 0.9300 . ?
C3 C4 1.390(19) . ?
C3 H3 0.9300 . ?
C4 C6 1.338(18) . ?
C4 C5 1.482(18) . ?
C5 C13 1.387(16) . ?
C6 C7 1.346(17) . ?
C7 C9 1.465(19) . ?
C8 H8 0.9300 . ?
C9 C10 1.382(17) . ?
C9 C13 1.438(17) . ?
C10 C11 1.332(19) . ?
C10 H10 0.9300 . ?
C11 C12 1.38(2) . ?
C11 H11 0.9300 . ?
C12 H12 0.9300 . ?
C14 C15 1.460(16) . ?
C15 C16 1.317(15) . ?
C15 C20 1.373(15) . ?
C16 C17 1.369(16) . ?
C16 H16 0.9300 . ?
C17 C18 1.368(16) . ?
C17 H17 0.9300 . ?
C18 C19 1.348(18) . ?
C18 C21 1.498(17) . ?
C19 C20 1.341(15) . ?
C19 H19 0.9300 . ?
C20 H20 0.9300 . ?
O1W H1B 0.8445 . ?
O1W H1C 0.8600 . ?
O2W H2B 0.7998 . ?
O2W H2C 0.8001 . ?
